data_1558164
loop_
_publ_author_name
'Gonz\'alez-Fern\'andez, Rebeca'
'\'Alvarez, Daniel'
'Crochet, Pascale'
'Cadierno, Victorio'
'Men\'endez, M. Isabel'
'L\'opez, Ram\'on'

_publ_section_title
;
 Catalytic hydration of cyanamides with phosphinous acid-based
 ruthenium(ii) and osmium(ii) complexes: scope and mechanistic insights
;
_journal_issue 12
_journal_name_full 'Catalysis Science &amp; Technology'
_journal_page_first 4084
_journal_page_last 4098
_journal_paper_doi 10.1039/D0CY00523A
_journal_volume 10
_journal_year 2020
_chemical_formula_moiety 'C16 H29 N2 O1 Cl1 F6 P1 Ru1 Sb1'
_chemical_formula_sum 'C16 H29 Cl F6 N2 O P Ru Sb'
_chemical_formula_weight 668.65
_space_group_crystal_system monoclinic
_space_group_IT_number 14
_space_group_name_Hall '-P 2yn'
_space_group_name_H-M_alt 'P 1 21/n 1'
_atom_sites_solution_hydrogens geom
_audit_creation_method SHELXL-2014
_audit_update_record
;
2020-03-11 deposited with the CCDC.	2020-06-01 downloaded from the CCDC.
;
_cell_angle_alpha 90
_cell_angle_beta 108.1720(10)
_cell_angle_gamma 90
_cell_formula_units_Z 4
_cell_length_a 11.73940(10)
_cell_length_b 14.7656(2)
_cell_length_c 14.6955(2)
_cell_measurement_reflns_used 7972
_cell_measurement_temperature 150(2)
_cell_measurement_theta_max 69.4510
_cell_measurement_theta_min 4.2260
_cell_volume 2420.26(5)
_computing_structure_refinement 'SHELXL-2014 (Sheldrick, 2014)'
_diffrn_ambient_temperature 150(2)
_diffrn_detector_area_resol_mean 8.2640
_diffrn_measured_fraction_theta_full 0.997
_diffrn_measured_fraction_theta_max 0.984
_diffrn_measurement_device_type 'Xcalibur, Onyx, Nova'
_diffrn_radiation_type CuK\a
_diffrn_radiation_wavelength 1.54184
_diffrn_reflns_av_R_equivalents 0.0370
_diffrn_reflns_av_unetI/netI 0.0357
_diffrn_reflns_Laue_measured_fraction_full 0.997
_diffrn_reflns_Laue_measured_fraction_max 0.984
_diffrn_reflns_limit_h_max 11
_diffrn_reflns_limit_h_min -14
_diffrn_reflns_limit_k_max 16
_diffrn_reflns_limit_k_min -17
_diffrn_reflns_limit_l_max 17
_diffrn_reflns_limit_l_min -17
_diffrn_reflns_number 12565
_diffrn_reflns_point_group_measured_fraction_full 0.997
_diffrn_reflns_point_group_measured_fraction_max 0.984
_diffrn_reflns_theta_full 67.684
_diffrn_reflns_theta_max 69.594
_diffrn_reflns_theta_min 4.232
_diffrn_source 'micro-focus sealed X-ray tube'
_exptl_absorpt_coefficient_mu 16.067
_exptl_absorpt_correction_T_max 1.00000
_exptl_absorpt_correction_T_min 0.14384
_exptl_absorpt_correction_type multi-scan
_exptl_absorpt_process_details
;
CrysAlisPro 1.171.38.43 (Rigaku Oxford Diffraction, 2015)
Empirical absorption correction using spherical harmonics,
 implemented in SCALE3 ABSPACK scaling algorithm.
;
_exptl_crystal_colour 'clear intense yellow'
_exptl_crystal_density_diffrn 1.835
_exptl_crystal_description plate
_exptl_crystal_F_000 1312
_exptl_crystal_size_max 0.28
_exptl_crystal_size_mid 0.12
_exptl_crystal_size_min 0.04
_refine_diff_density_max 1.353
_refine_diff_density_min -0.895
_refine_diff_density_rms 0.105
_refine_ls_extinction_method none
_refine_ls_goodness_of_fit_ref 1.030
_refine_ls_hydrogen_treatment constr
_refine_ls_matrix_type full
_refine_ls_number_parameters 269
_refine_ls_number_reflns 4476
_refine_ls_number_restraints 0
_refine_ls_restrained_S_all 1.030
_refine_ls_R_factor_all 0.0370
_refine_ls_R_factor_gt 0.0323
_refine_ls_shift/su_max 0.001
_refine_ls_shift/su_mean 0.000
_refine_ls_structure_factor_coef Fsqd
_refine_ls_weighting_details 'w=1/[\s^2^(Fo^2^)+(0.0414P)^2^+2.3911P] where P=(Fo^2^+2Fc^2^)/3'
_refine_ls_weighting_scheme calc
_refine_ls_wR_factor_gt 0.0782
_refine_ls_wR_factor_ref 0.0816
_reflns_Friedel_coverage 0.000
_reflns_number_gt 4053
_reflns_number_total 4476
_reflns_threshold_expression 'I > 2\s(I)'
_cod_data_source_file d0cy00523a2.cif
_cod_data_source_block 5a
_cod_depositor_comments
;Adding full bibliography for 1558164--1558165.cif.

 Adding full bibliography for 1558164--1558165.cif.
;
_cod_original_sg_symbol_H-M 'P 21/n'
_cod_database_code 1558164
_shelx_space_group_comment
;
The symmetry employed for this shelxl refinement is uniquely defined
by the following loop, which should always be used as a source of
symmetry information in preference to the above space-group names.
They are only intended as comments.
;
_shelxl_version_number 2014-3

loop_
_space_group_symop_operation_xyz
'x, y, z'
'-x+1/2, y+1/2, -z+1/2'
'-x, -y, -z'
'x-1/2, -y-1/2, z-1/2'

loop_
_atom_site_label
_atom_site_type_symbol
_atom_site_fract_x
_atom_site_fract_y
_atom_site_fract_z
_atom_site_U_iso_or_equiv
_atom_site_adp_type
_atom_site_occupancy
_atom_site_site_symmetry_order
_atom_site_calc_flag
_atom_site_refinement_flags_posn
_atom_site_refinement_flags_adp
_atom_site_refinement_flags_occupancy
_atom_site_disorder_assembly
_atom_site_disorder_group
Sb1 Sb 0.78339(2) 0.85937(2) 0.07376(2) 0.03523(10) Uani 1 1 d . . . . .
Ru1 Ru 0.82616(2) 0.34424(2) 0.04130(2) 0.02142(9) Uani 1 1 d . . . . .
Cl1 Cl 0.74128(8) 0.46516(7) -0.06789(6) 0.0361(2) Uani 1 1 d . . . . .
P1 P 0.62919(8) 0.30647(7) 0.02092(6) 0.0271(2) Uani 1 1 d . . . . .
F3 F 0.9324(2) 0.8139(3) 0.0751(2) 0.0692(9) Uani 1 1 d . . . . .
N2 N 0.8014(3) 0.1598(2) -0.2094(2) 0.0343(8) Uani 1 1 d . . . . .
O1 O 0.6105(2) 0.2134(2) 0.0705(2) 0.0401(7) Uani 1 1 d . . . . .
F5 F 0.6351(2) 0.9020(3) 0.0772(3) 0.0707(9) Uani 1 1 d . . . . .
F2 F 0.8020(3) 0.7998(2) 0.1901(2) 0.0647(8) Uani 1 1 d . . . . .
C6 C 1.0056(3) 0.4146(3) 0.1082(3) 0.0313(9) Uani 1 1 d . . . . .
H6 H 1.0480 0.4582 0.0838 0.038 Uiso 1 1 calc R U . . .
C15 C 0.5341(3) 0.2981(4) -0.1022(3) 0.0430(11) Uani 1 1 d . . . . .
H15A H 0.5670 0.2527 -0.1358 0.065 Uiso 1 1 calc R U . . .
H15B H 0.5308 0.3570 -0.1337 0.065 Uiso 1 1 calc R U . . .
H15C H 0.4532 0.2801 -0.1038 0.065 Uiso 1 1 calc R U . . .
C3 C 0.8851(3) 0.2845(3) 0.1842(2) 0.0282(8) Uani 1 1 d . . . . .
H3 H 0.8447 0.2409 0.2104 0.034 Uiso 1 1 calc R U . . .
C9 C 1.0023(5) 0.5819(5) 0.2453(6) 0.091(3) Uani 1 1 d . . . . .
H9A H 1.0040 0.5513 0.3049 0.136 Uiso 1 1 calc R U . . .
H9B H 0.9908 0.6471 0.2516 0.136 Uiso 1 1 calc R U . . .
H9C H 1.0784 0.5715 0.2325 0.136 Uiso 1 1 calc R U . . .
F1A F 0.8545(5) 0.9577(4) 0.1608(6) 0.057(2) Uiso 0.564(17) 1 d . . P A 1
F1B F 0.8557(7) 0.9639(6) 0.1191(9) 0.067(3) Uiso 0.436(17) 1 d . . P A 2
C12 C 0.8422(4) 0.1907(4) -0.2889(3) 0.0440(11) Uani 1 1 d . . . . .
H12A H 0.8174 0.2537 -0.3044 0.066 Uiso 1 1 calc R U . . .
H12B H 0.8065 0.1525 -0.3451 0.066 Uiso 1 1 calc R U . . .
H12C H 0.9298 0.1865 -0.2704 0.066 Uiso 1 1 calc R U . . .
N1 N 0.8124(3) 0.2650(2) -0.0767(2) 0.0304(7) Uani 1 1 d . . . . .
C5 C 0.9195(3) 0.4448(3) 0.1538(3) 0.0299(8) Uani 1 1 d . . . . .
C7 C 1.0271(3) 0.3236(3) 0.0995(3) 0.0295(8) Uani 1 1 d . . . . .
H7 H 1.0833 0.3057 0.0683 0.035 Uiso 1 1 calc R U . . .
C13 C 0.8181(5) 0.0633(4) -0.1848(4) 0.0564(13) Uani 1 1 d . . . . .
H13A H 0.9040 0.0494 -0.1611 0.085 Uiso 1 1 calc R U . . .
H13B H 0.7801 0.0267 -0.2419 0.085 Uiso 1 1 calc R U . . .
H13C H 0.7813 0.0492 -0.1351 0.085 Uiso 1 1 calc R U . . .
C11 C 0.8108(3) 0.2166(3) -0.1377(3) 0.0293(8) Uani 1 1 d . . . . .
C2 C 0.9663(3) 0.2551(3) 0.1367(3) 0.0297(8) Uani 1 1 d . . . . .
C16 C 0.6453(5) 0.1291(3) 0.0380(4) 0.0547(13) Uani 1 1 d . . . . .
H16A H 0.5913 0.1154 -0.0262 0.082 Uiso 1 1 calc R U . . .
H16B H 0.6405 0.0805 0.0821 0.082 Uiso 1 1 calc R U . . .
H16C H 0.7277 0.1338 0.0360 0.082 Uiso 1 1 calc R U . . .
C4 C 0.8630(3) 0.3784(3) 0.1934(2) 0.0285(8) Uani 1 1 d . . . . .
H4 H 0.8092 0.3964 0.2267 0.034 Uiso 1 1 calc R U . . .
C14 C 0.5487(4) 0.3813(4) 0.0750(3) 0.0427(11) Uani 1 1 d . . . . .
H14A H 0.4652 0.3611 0.0592 0.064 Uiso 1 1 calc R U . . .
H14B H 0.5508 0.4429 0.0507 0.064 Uiso 1 1 calc R U . . .
H14C H 0.5860 0.3809 0.1447 0.064 Uiso 1 1 calc R U . . .
C10 C 0.7799(4) 0.5678(4) 0.1758(4) 0.0528(12) Uani 1 1 d . . . . .
H10A H 0.7145 0.5446 0.1215 0.079 Uiso 1 1 calc R U . . .
H10B H 0.7729 0.6338 0.1794 0.079 Uiso 1 1 calc R U . . .
H10C H 0.7752 0.5404 0.2352 0.079 Uiso 1 1 calc R U . . .
C8 C 0.8988(4) 0.5442(3) 0.1622(4) 0.0426(10) Uani 1 1 d . . . . .
H8 H 0.9019 0.5740 0.1019 0.051 Uiso 1 1 calc R U . . .
C1 C 0.9920(4) 0.1567(3) 0.1275(3) 0.0411(10) Uani 1 1 d . . . . .
H1A H 1.0718 0.1421 0.1711 0.062 Uiso 1 1 calc R U . . .
H1B H 0.9893 0.1438 0.0614 0.062 Uiso 1 1 calc R U . . .
H1C H 0.9317 0.1200 0.1439 0.062 Uiso 1 1 calc R U . . .
F6 F 0.7116(3) 0.7554(3) 0.0089(3) 0.0799(11) Uani 1 1 d . . . . .
F4A F 0.7724(6) 0.9340(8) -0.0277(6) 0.077(2) Uiso 0.564(17) 1 d . . P A 1
F4B F 0.7579(7) 0.8950(8) -0.0548(7) 0.064(3) Uiso 0.436(17) 1 d . . P A 2

loop_
_atom_site_aniso_label
_atom_site_aniso_U_11
_atom_site_aniso_U_22
_atom_site_aniso_U_33
_atom_site_aniso_U_23
_atom_site_aniso_U_13
_atom_site_aniso_U_12
Sb1 0.03073(15) 0.03847(18) 0.03853(16) 0.00379(12) 0.01375(11) -0.00013(11)
Ru1 0.02154(14) 0.02628(17) 0.01820(14) 0.00184(10) 0.00873(10) -0.00079(10)
Cl1 0.0357(5) 0.0385(6) 0.0337(5) 0.0156(4) 0.0101(4) 0.0014(4)
P1 0.0232(4) 0.0369(6) 0.0222(4) 0.0029(4) 0.0086(3) -0.0033(4)
F3 0.0430(15) 0.102(3) 0.0688(19) -0.0003(19) 0.0266(14) 0.0135(16)
N2 0.0393(18) 0.037(2) 0.0293(16) -0.0084(15) 0.0149(14) -0.0045(15)
O1 0.0393(15) 0.0394(18) 0.0444(16) 0.0098(14) 0.0169(13) -0.0074(13)
F5 0.0399(15) 0.081(3) 0.090(2) -0.009(2) 0.0192(15) 0.0097(15)
F2 0.091(2) 0.065(2) 0.0471(16) 0.0009(15) 0.0348(16) 0.0155(18)
C6 0.0226(17) 0.037(3) 0.0330(19) 0.0012(18) 0.0072(15) -0.0080(16)
C15 0.0281(19) 0.070(4) 0.0278(19) 0.001(2) 0.0036(16) -0.007(2)
C3 0.0286(18) 0.036(2) 0.0196(16) 0.0040(15) 0.0064(14) -0.0009(16)
C9 0.054(3) 0.056(4) 0.149(7) -0.054(5) 0.011(4) -0.010(3)
C12 0.046(2) 0.061(3) 0.031(2) -0.013(2) 0.0197(18) -0.011(2)
N1 0.0306(15) 0.039(2) 0.0231(15) -0.0024(15) 0.0112(12) 0.0003(14)
C5 0.0309(18) 0.031(2) 0.0265(17) -0.0025(16) 0.0069(15) -0.0045(16)
C7 0.0202(16) 0.038(2) 0.0289(18) 0.0011(17) 0.0064(14) 0.0025(16)
C13 0.081(4) 0.041(3) 0.049(3) -0.014(2) 0.023(3) -0.015(3)
C11 0.0245(17) 0.041(2) 0.0240(17) -0.0047(17) 0.0091(14) -0.0036(16)
C2 0.0265(17) 0.033(2) 0.0254(17) 0.0050(16) 0.0024(14) 0.0032(16)
C16 0.045(3) 0.034(3) 0.083(4) 0.006(3) 0.018(3) -0.004(2)
C4 0.0309(18) 0.036(2) 0.0200(16) 0.0003(16) 0.0099(14) -0.0019(17)
C14 0.032(2) 0.056(3) 0.045(2) 0.000(2) 0.0195(19) 0.005(2)
C10 0.052(3) 0.033(3) 0.077(3) -0.005(3) 0.026(3) 0.006(2)
C8 0.046(2) 0.030(3) 0.055(3) -0.006(2) 0.019(2) -0.007(2)
C1 0.041(2) 0.034(3) 0.049(3) 0.003(2) 0.013(2) 0.0084(19)
F6 0.079(2) 0.085(3) 0.072(2) -0.043(2) 0.0175(17) -0.014(2)

loop_
_atom_type_symbol
_atom_type_description
_atom_type_scat_dispersion_real
_atom_type_scat_dispersion_imag
_atom_type_scat_source
C C 0.0181 0.0091 'International Tables Vol C Tables 4.2.6.8 and 6.1.1.4'
H H 0.0000 0.0000 'International Tables Vol C Tables 4.2.6.8 and 6.1.1.4'
N N 0.0311 0.0180 'International Tables Vol C Tables 4.2.6.8 and 6.1.1.4'
O O 0.0492 0.0322 'International Tables Vol C Tables 4.2.6.8 and 6.1.1.4'
F F 0.0727 0.0534 'International Tables Vol C Tables 4.2.6.8 and 6.1.1.4'
P P 0.2955 0.4335 'International Tables Vol C Tables 4.2.6.8 and 6.1.1.4'
Cl Cl 0.3639 0.7018 'International Tables Vol C Tables 4.2.6.8 and 6.1.1.4'
Ru Ru 0.0552 3.2960 'International Tables Vol C Tables 4.2.6.8 and 6.1.1.4'
Sb Sb -0.0562 5.8946 'International Tables Vol C Tables 4.2.6.8 and 6.1.1.4'

loop_
_geom_angle_atom_site_label_1
_geom_angle_atom_site_label_2
_geom_angle_atom_site_label_3
_geom_angle
_geom_angle_site_symmetry_1
_geom_angle_site_symmetry_3
_geom_angle_publ_flag
F1B Sb1 F6 171.2(5) . . ?
F4A Sb1 F6 100.0(4) . . ?
F1B Sb1 F5 92.1(3) . . ?
F4A Sb1 F5 89.4(2) . . ?
F6 Sb1 F5 90.87(15) . . ?
F1B Sb1 F3 88.4(3) . . ?
F4A Sb1 F3 93.0(2) . . ?
F6 Sb1 F3 88.95(16) . . ?
F5 Sb1 F3 177.55(16) . . ?
F1B Sb1 F2 99.2(4) . . ?
F4A Sb1 F2 170.7(4) . . ?
F6 Sb1 F2 89.13(17) . . ?
F5 Sb1 F2 88.74(15) . . ?
F3 Sb1 F2 88.82(14) . . ?
F1B Sb1 F4B 92.3(4) . . ?
F6 Sb1 F4B 79.2(4) . . ?
F5 Sb1 F4B 94.3(3) . . ?
F3 Sb1 F4B 88.1(3) . . ?
F2 Sb1 F4B 168.0(4) . . ?
F4A Sb1 F1A 89.6(3) . . ?
F6 Sb1 F1A 170.1(3) . . ?
F5 Sb1 F1A 86.7(2) . . ?
F3 Sb1 F1A 93.1(2) . . ?
F2 Sb1 F1A 81.2(3) . . ?
N1 Ru1 C3 119.96(14) . . ?
N1 Ru1 C4 157.91(15) . . ?
C3 Ru1 C4 37.95(15) . . ?
N1 Ru1 C2 92.44(14) . . ?
C3 Ru1 C2 37.39(13) . . ?
C4 Ru1 C2 67.90(14) . . ?
N1 Ru1 C5 153.17(12) . . ?
C3 Ru1 C5 67.76(15) . . ?
C4 Ru1 C5 36.97(14) . . ?
C2 Ru1 C5 80.32(15) . . ?
N1 Ru1 C7 92.32(13) . . ?
C3 Ru1 C7 66.52(13) . . ?
C4 Ru1 C7 78.22(13) . . ?
C2 Ru1 C7 37.36(14) . . ?
C5 Ru1 C7 66.32(14) . . ?
N1 Ru1 C6 116.27(13) . . ?
C3 Ru1 C6 78.21(14) . . ?
C4 Ru1 C6 66.09(13) . . ?
C2 Ru1 C6 66.17(15) . . ?
C5 Ru1 C6 37.34(13) . . ?
C7 Ru1 C6 35.39(15) . . ?
N1 Ru1 P1 86.60(9) . . ?
C3 Ru1 P1 91.81(10) . . ?
C4 Ru1 P1 93.36(10) . . ?
C2 Ru1 P1 116.92(10) . . ?
C5 Ru1 P1 119.77(9) . . ?
C7 Ru1 P1 154.24(11) . . ?
C6 Ru1 P1 157.09(10) . . ?
N1 Ru1 Cl1 87.29(10) . . ?
C3 Ru1 Cl1 152.29(11) . . ?
C4 Ru1 Cl1 114.72(11) . . ?
C2 Ru1 Cl1 158.62(10) . . ?
C5 Ru1 Cl1 90.35(11) . . ?
C7 Ru1 Cl1 121.27(11) . . ?
C6 Ru1 Cl1 94.85(11) . . ?
P1 Ru1 Cl1 84.41(3) . . ?
O1 P1 C14 99.27(19) . . ?
O1 P1 C15 105.5(2) . . ?
C14 P1 C15 103.8(2) . . ?
O1 P1 Ru1 114.99(11) . . ?
C14 P1 Ru1 116.05(16) . . ?
C15 P1 Ru1 115.28(13) . . ?
C11 N2 C12 118.0(4) . . ?
C11 N2 C13 116.6(4) . . ?
C12 N2 C13 116.5(4) . . ?
C16 O1 P1 119.9(3) . . ?
C7 C6 C5 121.2(3) . . ?
C7 C6 Ru1 71.8(2) . . ?
C5 C6 Ru1 69.8(2) . . ?
C2 C3 C4 121.1(3) . . ?
C2 C3 Ru1 73.1(2) . . ?
C4 C3 Ru1 71.7(2) . . ?
C11 N1 Ru1 174.8(3) . . ?
C4 C5 C6 117.7(4) . . ?
C4 C5 C8 122.6(3) . . ?
C6 C5 C8 119.6(3) . . ?
C4 C5 Ru1 70.0(2) . . ?
C6 C5 Ru1 72.8(2) . . ?
C8 C5 Ru1 131.0(3) . . ?
C6 C7 C2 121.4(3) . . ?
C6 C7 Ru1 72.8(2) . . ?
C2 C7 Ru1 69.9(2) . . ?
N1 C11 N2 176.2(4) . . ?
C3 C2 C7 117.5(4) . . ?
C3 C2 C1 121.9(4) . . ?
C7 C2 C1 120.6(3) . . ?
C3 C2 Ru1 69.5(2) . . ?
C7 C2 Ru1 72.7(2) . . ?
C1 C2 Ru1 130.2(3) . . ?
C5 C4 C3 121.0(3) . . ?
C5 C4 Ru1 73.0(2) . . ?
C3 C4 Ru1 70.4(2) . . ?
C5 C8 C10 114.7(4) . . ?
C5 C8 C9 108.2(4) . . ?
C10 C8 C9 110.2(4) . . ?

loop_
_geom_bond_atom_site_label_1
_geom_bond_atom_site_label_2
_geom_bond_distance
_geom_bond_site_symmetry_2
_geom_bond_publ_flag
Sb1 F1B 1.787(9) . ?
Sb1 F4A 1.826(7) . ?
Sb1 F6 1.864(3) . ?
Sb1 F5 1.867(3) . ?
Sb1 F3 1.868(3) . ?
Sb1 F2 1.874(3) . ?
Sb1 F4B 1.893(8) . ?
Sb1 F1A 1.943(7) . ?
Ru1 N1 2.056(3) . ?
Ru1 C3 2.181(3) . ?
Ru1 C4 2.199(3) . ?
Ru1 C2 2.228(4) . ?
Ru1 C5 2.238(4) . ?
Ru1 C7 2.266(3) . ?
Ru1 C6 2.278(4) . ?
Ru1 P1 2.3056(9) . ?
Ru1 Cl1 2.3996(10) . ?
P1 O1 1.602(3) . ?
P1 C14 1.793(4) . ?
P1 C15 1.809(4) . ?
N2 C11 1.324(5) . ?
N2 C12 1.467(5) . ?
N2 C13 1.469(6) . ?
O1 C16 1.438(6) . ?
C6 C7 1.381(6) . ?
C6 C5 1.446(5) . ?
C3 C2 1.414(5) . ?
C3 C4 1.424(6) . ?
C9 C8 1.534(8) . ?
N1 C11 1.142(5) . ?
C5 C4 1.407(5) . ?
C5 C8 1.499(6) . ?
C7 C2 1.440(5) . ?
C2 C1 1.498(6) . ?
C10 C8 1.511(6) . ?
